data_4037970
loop_
_publ_author_name
'Tendyck, Jonas C.'
'Kl\"ocker, Hans'
'Sch\"urmann, Lina'
'W\"urthwein, Ernst-Ulrich'
'Hepp, Alexander'
'Layh, Marcus'
'Uhl, Werner'

_publ_section_title
;
 Aspects of phosphaallene chemistry - heat induced formation of
 1,2-dihydrophosphetes by intramolecular nucleophilic aromatic
 substitution and photochemical generation of tricyclic phosphiranes.
;
_journal_name_full 'The Journal of organic chemistry'
_journal_paper_doi 10.1021/acs.joc.9b03056
_journal_year 2020
_chemical_formula_sum 'C38 H51 Cl3 Ir P'
_chemical_formula_weight 837.30
_space_group_crystal_system monoclinic
_space_group_IT_number 15
_space_group_name_Hall '-C 2yc'
_space_group_name_H-M_alt 'C 1 2/c 1'
_atom_sites_solution_hydrogens geom
_audit_creation_method SHELXL-2014/7
_cell_angle_alpha 90
_cell_angle_beta 100.2300(10)
_cell_angle_gamma 90
_cell_formula_units_Z 8
_cell_length_a 40.065(2)
_cell_length_b 9.2931(4)
_cell_length_c 21.2408(8)
_cell_measurement_reflns_used 9456
_cell_measurement_temperature 100(2)
_cell_measurement_theta_max 27.897
_cell_measurement_theta_min 2.252
_cell_volume 7782.8(6)
_computing_cell_refinement 'Bruker SAINT+'
_computing_data_collection 'Bruker SMART'
_computing_data_reduction 'Bruker SHELXTL'
_computing_molecular_graphics 'Bruker SHELXTL'
_computing_publication_material 'Bruker SHELXTL'
_computing_structure_refinement 'SHELXL-2014/7 (Sheldrick, 2014)'
_computing_structure_solution 'SHELXS-2014 (Sheldrick, 2014)'
_diffrn_ambient_temperature 100(2)
_diffrn_measured_fraction_theta_full 0.991
_diffrn_measured_fraction_theta_max 0.987
_diffrn_measurement_device_type 'CCD area detector'
_diffrn_measurement_method 'omega scans'
_diffrn_radiation_type MoK\a
_diffrn_radiation_wavelength 0.71073
_diffrn_reflns_av_R_equivalents 0.0897
_diffrn_reflns_av_unetI/netI 0.0529
_diffrn_reflns_Laue_measured_fraction_full 0.991
_diffrn_reflns_Laue_measured_fraction_max 0.987
_diffrn_reflns_limit_h_max 53
_diffrn_reflns_limit_h_min -54
_diffrn_reflns_limit_k_max 12
_diffrn_reflns_limit_k_min 0
_diffrn_reflns_limit_l_max 28
_diffrn_reflns_limit_l_min 0
_diffrn_reflns_number 10597
_diffrn_reflns_point_group_measured_fraction_full 0.991
_diffrn_reflns_point_group_measured_fraction_max 0.987
_diffrn_reflns_theta_full 25.242
_diffrn_reflns_theta_max 28.814
_diffrn_reflns_theta_min 2.066
_diffrn_source microsource
_exptl_absorpt_coefficient_mu 3.702
_exptl_absorpt_correction_T_max 0.7787
_exptl_absorpt_correction_T_min 0.6108
_exptl_absorpt_correction_type empirical
_exptl_absorpt_process_details 'TWINABS 2012/1'
_exptl_crystal_colour yellow
_exptl_crystal_density_diffrn 1.429
_exptl_crystal_description block
_exptl_crystal_F_000 3376
_exptl_crystal_size_max 0.150
_exptl_crystal_size_mid 0.110
_exptl_crystal_size_min 0.050
_platon_squeeze_details
;
The unit cell contains 6 molecules of benzene which have
been treated as a diffuse contribution to the overall scattering
without specific atom positions by SQUEEZE/PLATON
;
_refine_diff_density_max 2.514
_refine_diff_density_min -1.290
_refine_diff_density_rms 0.140
_refine_ls_extinction_method none
_refine_ls_goodness_of_fit_ref 1.043
_refine_ls_hydrogen_treatment constr
_refine_ls_matrix_type full
_refine_ls_number_parameters 517
_refine_ls_number_reflns 10042
_refine_ls_number_restraints 467
_refine_ls_restrained_S_all 1.021
_refine_ls_R_factor_all 0.0595
_refine_ls_R_factor_gt 0.0423
_refine_ls_shift/su_max 0.001
_refine_ls_shift/su_mean 0.000
_refine_ls_structure_factor_coef Fsqd
_refine_ls_weighting_details 'w=1/[\s^2^(Fo^2^)+(0.0550P)^2^+6.0266P] where P=(Fo^2^+2Fc^2^)/3'
_refine_ls_weighting_scheme calc
_refine_ls_wR_factor_gt 0.0978
_refine_ls_wR_factor_ref 0.1018
_reflns_Friedel_coverage 0.000
_reflns_number_gt 7887
_reflns_number_total 10042
_reflns_threshold_expression 'I > 2\s(I)'
_cod_data_source_file jo9b03056_si_001.cif
_cod_data_source_block platon_sq
_cod_original_sg_symbol_H-M 'C 2/c'
_cod_database_code 4037970
_shelx_shelxl_version_number 2014/7
_shelx_space_group_comment
;
The symmetry employed for this shelxl refinement is uniquely defined
by the following loop, which should always be used as a source of
symmetry information in preference to the above space-group names.
They are only intended as comments.
;
_shelx_estimated_absorpt_t_min 0.607
_shelx_estimated_absorpt_t_max 0.837
_platon_squeeze_void_probe_radius 1.20

loop_
_space_group_symop_operation_xyz
'x, y, z'
'-x, y, -z+1/2'
'x+1/2, y+1/2, z'
'-x+1/2, y+1/2, -z+1/2'
'-x, -y, -z'
'x, -y, z-1/2'
'-x+1/2, -y+1/2, -z'
'x+1/2, -y+1/2, z-1/2'

loop_
_atom_site_label
_atom_site_type_symbol
_atom_site_fract_x
_atom_site_fract_y
_atom_site_fract_z
_atom_site_U_iso_or_equiv
_atom_site_adp_type
_atom_site_occupancy
_atom_site_site_symmetry_order
_atom_site_calc_flag
_atom_site_refinement_flags_posn
_atom_site_refinement_flags_adp
_atom_site_refinement_flags_occupancy
_atom_site_disorder_assembly
_atom_site_disorder_group
C1 C 0.09330(11) 0.1856(4) 0.23399(19) 0.0226(9) Uani 1 1 d . . . . .
C2 C 0.06759(12) 0.2607(4) 0.2001(2) 0.0281(10) Uani 1 1 d . . . . .
H2 H 0.0556 0.3202 0.2248 0.034 Uiso 1 1 calc R U . A 1
C31 C 0.0546(4) 0.2656(14) 0.1282(10) 0.0290(14) Uani 0.486(7) 1 d D . P B 1
C32 C 0.0809(2) 0.2279(11) 0.0859(4) 0.035(3) Uani 0.486(7) 1 d D U P B 1
H32A H 0.0916 0.1354 0.0996 0.042 Uiso 0.486(7) 1 calc R U P B 1
H32B H 0.0983 0.3031 0.0902 0.042 Uiso 0.486(7) 1 calc R U P B 1
H32C H 0.0696 0.2211 0.0412 0.042 Uiso 0.486(7) 1 calc R U P B 1
C33 C 0.0248(3) 0.1640(11) 0.1138(5) 0.041(3) Uani 0.486(7) 1 d D U P B 1
H33A H 0.0321 0.0664 0.1272 0.049 Uiso 0.486(7) 1 calc R U P B 1
H33B H 0.0158 0.1646 0.0678 0.049 Uiso 0.486(7) 1 calc R U P B 1
H33C H 0.0070 0.1951 0.1372 0.049 Uiso 0.486(7) 1 calc R U P B 1
C34 C 0.0420(3) 0.4182(10) 0.1102(5) 0.035(3) Uani 0.486(7) 1 d D U P B 1
H34A H 0.0344 0.4243 0.0638 0.043 Uiso 0.486(7) 1 calc R U P B 1
H34B H 0.0604 0.4871 0.1235 0.043 Uiso 0.486(7) 1 calc R U P B 1
H34C H 0.0229 0.4409 0.1318 0.043 Uiso 0.486(7) 1 calc R U P B 1
C31A C 0.0505(4) 0.2621(13) 0.1318(9) 0.0290(14) Uani 0.514(7) 1 d D U P B 2
C32A C 0.0501(2) 0.1107(9) 0.1027(4) 0.031(2) Uani 0.514(7) 1 d D U P B 2
H32D H 0.0381 0.1135 0.0582 0.038 Uiso 0.514(7) 1 calc R U P B 2
H32E H 0.0383 0.0444 0.1273 0.038 Uiso 0.514(7) 1 calc R U P B 2
H32F H 0.0734 0.0776 0.1039 0.038 Uiso 0.514(7) 1 calc R U P B 2
C33A C 0.0143(3) 0.3146(12) 0.1253(5) 0.051(3) Uani 0.514(7) 1 d D U P B 2
H33D H 0.0142 0.4171 0.1360 0.061 Uiso 0.514(7) 1 calc R U P B 2
H33E H 0.0026 0.2602 0.1545 0.061 Uiso 0.514(7) 1 calc R U P B 2
H33F H 0.0025 0.3003 0.0812 0.061 Uiso 0.514(7) 1 calc R U P B 2
C34A C 0.0706(3) 0.3615(10) 0.0947(5) 0.047(3) Uani 0.514(7) 1 d D U P B 2
H34D H 0.0692 0.4607 0.1096 0.056 Uiso 0.514(7) 1 calc R U P B 2
H34E H 0.0612 0.3561 0.0490 0.056 Uiso 0.514(7) 1 calc R U P B 2
H34F H 0.0944 0.3312 0.1019 0.056 Uiso 0.514(7) 1 calc R U P B 2
C41 C 0.10160(11) 0.1722(5) 0.3040(2) 0.0238(9) Uani 1 1 d . . . . .
C42 C 0.09177(11) 0.2475(4) 0.3543(2) 0.0248(9) Uani 1 1 d . . . . .
H42 H 0.0781 0.3315 0.3469 0.030 Uiso 1 1 calc R U . . .
C43 C 0.10273(11) 0.1950(4) 0.4153(2) 0.0263(9) Uani 1 1 d . . . . .
C431 C 0.09307(14) 0.2670(5) 0.4740(2) 0.0394(13) Uani 1 1 d . . . . .
C432 C 0.0717(2) 0.4031(7) 0.4569(3) 0.075(2) Uani 1 1 d . . . . .
H43A H 0.0844 0.4719 0.4353 0.090 Uiso 1 1 calc R U . . .
H43B H 0.0664 0.4467 0.4960 0.090 Uiso 1 1 calc R U . . .
H43C H 0.0505 0.3776 0.4283 0.090 Uiso 1 1 calc R U . . .
C433 C 0.07202(14) 0.1608(6) 0.5064(2) 0.0451(13) Uani 1 1 d . . . . .
H43D H 0.0526 0.1270 0.4751 0.054 Uiso 1 1 calc R U . . .
H43E H 0.0638 0.2091 0.5417 0.054 Uiso 1 1 calc R U . . .
H43F H 0.0862 0.0785 0.5230 0.054 Uiso 1 1 calc R U . . .
C434 C 0.12494(15) 0.3060(6) 0.5221(2) 0.0463(14) Uani 1 1 d . . . . .
H44K H 0.1372 0.2179 0.5373 0.056 Uiso 1 1 calc R U . . .
H43H H 0.1184 0.3570 0.5585 0.056 Uiso 1 1 calc R U . . .
H43I H 0.1396 0.3680 0.5014 0.056 Uiso 1 1 calc R U . . .
C44 C 0.12248(11) 0.0683(4) 0.4234(2) 0.0232(9) Uani 1 1 d . . . . .
H44 H 0.1296 0.0334 0.4657 0.028 Uiso 1 1 calc R U . . .
C45 C 0.13228(10) -0.0093(4) 0.37331(19) 0.0206(8) Uani 1 1 d . . . . .
C451 C 0.15162(11) -0.1515(4) 0.38878(19) 0.0235(9) Uani 1 1 d D . . . .
C452 C 0.12991(12) -0.2537(5) 0.4216(2) 0.0310(10) Uani 1 1 d D . . . .
H45A H 0.1077 -0.2666 0.3942 0.037 Uiso 1 1 calc R U . . .
H45B H 0.1269 -0.2126 0.4627 0.037 Uiso 1 1 calc R U . . .
H45C H 0.1413 -0.3471 0.4288 0.037 Uiso 1 1 calc R U . . .
C453 C 0.18477(11) -0.1242(5) 0.4337(3) 0.0391(12) Uani 1 1 d D . . . .
H45D H 0.1970 -0.2153 0.4431 0.047 Uiso 1 1 calc R U . . .
H45E H 0.1802 -0.0820 0.4736 0.047 Uiso 1 1 calc R U . . .
H45F H 0.1987 -0.0576 0.4136 0.047 Uiso 1 1 calc R U . . .
C454 C 0.15812(14) -0.2255(5) 0.3285(2) 0.0431(14) Uani 1 1 d D . . . .
H45G H 0.1722 -0.1634 0.3066 0.052 Uiso 1 1 calc R U . . .
H45H H 0.1365 -0.2442 0.3002 0.052 Uiso 1 1 calc R U . . .
H45I H 0.1699 -0.3168 0.3399 0.052 Uiso 1 1 calc R U . . .
C46 C 0.12236(10) 0.0484(4) 0.31268(18) 0.0196(8) Uani 1 1 d . . . . .
C5 C 0.10708(11) -0.1127(4) 0.1850(2) 0.0279(9) Uani 1 1 d . . . . .
H5 H 0.1153 -0.1306 0.1464 0.034 Uiso 1 1 calc R U . . .
C6 C 0.08410(12) -0.2095(5) 0.1972(2) 0.0315(10) Uani 1 1 d . . . . .
H6 H 0.0803 -0.2867 0.1675 0.038 Uiso 1 1 calc R U . . .
C71 C 0.06406(10) -0.2171(5) 0.2476(2) 0.0256(9) Uani 1 1 d . . . . .
C72 C 0.05687(13) -0.3518(5) 0.2710(3) 0.0380(12) Uani 1 1 d . . . . .
H72 H 0.0646 -0.4357 0.2525 0.046 Uiso 1 1 calc R U . . .
C73 C 0.03877(13) -0.3665(5) 0.3205(3) 0.0384(12) Uani 1 1 d . . . . .
H73 H 0.0343 -0.4592 0.3360 0.046 Uiso 1 1 calc R U . . .
C74 C 0.02740(11) -0.2454(5) 0.3466(2) 0.0318(10) Uani 1 1 d . . . . .
Cl3 Cl 0.00517(3) -0.26109(15) 0.40944(7) 0.0470(3) Uani 1 1 d . . . . .
C75 C 0.03280(11) -0.1092(5) 0.3238(2) 0.0326(11) Uani 1 1 d . . . . .
H75 H 0.0244 -0.0261 0.3418 0.039 Uiso 1 1 calc R U . . .
C76 C 0.05074(11) -0.0977(5) 0.2745(2) 0.0306(10) Uani 1 1 d . . . . .
H76 H 0.0542 -0.0049 0.2581 0.037 Uiso 1 1 calc R U . . .
Ir1 Ir 0.17469(2) 0.11576(2) 0.19584(2) 0.02268(6) Uani 1 1 d D . . . .
C81 C 0.1909(8) 0.289(4) 0.2641(10) 0.020(2) Uani 0.39(3) 1 d D U P C 3
C811 C 0.1740(6) 0.339(3) 0.3177(9) 0.030(3) Uani 0.39(3) 1 d D U P C 3
H81A H 0.1695 0.2572 0.3426 0.037 Uiso 0.39(3) 1 calc R U P C 3
H81B H 0.1531 0.3863 0.3005 0.037 Uiso 0.39(3) 1 calc R U P C 3
H81C H 0.1887 0.4044 0.3444 0.037 Uiso 0.39(3) 1 calc R U P C 3
C82 C 0.2156(5) 0.176(2) 0.2676(8) 0.020(2) Uani 0.39(3) 1 d D U P C 3
C821 C 0.2346(5) 0.114(2) 0.3293(8) 0.030(3) Uani 0.39(3) 1 d D U P C 3
H82A H 0.2559 0.1626 0.3409 0.037 Uiso 0.39(3) 1 calc R U P C 3
H82B H 0.2384 0.0133 0.3238 0.037 Uiso 0.39(3) 1 calc R U P C 3
H82C H 0.2214 0.1272 0.3625 0.037 Uiso 0.39(3) 1 calc R U P C 3
C83 C 0.2299(6) 0.183(3) 0.2100(9) 0.026(2) Uani 0.39(3) 1 d D U P C 3
C831 C 0.2593(7) 0.097(3) 0.1961(14) 0.058(7) Uani 0.39(3) 1 d D U P C 3
H83A H 0.2591 0.0966 0.1509 0.070 Uiso 0.39(3) 1 calc R U P C 3
H83B H 0.2576 0.0003 0.2109 0.070 Uiso 0.39(3) 1 calc R U P C 3
H83C H 0.2801 0.1394 0.2177 0.070 Uiso 0.39(3) 1 calc R U P C 3
C84 C 0.2098(7) 0.278(3) 0.1679(8) 0.028(3) Uani 0.39(3) 1 d D U P C 3
C841 C 0.2144(7) 0.310(3) 0.0997(8) 0.057(6) Uani 0.39(3) 1 d D U P C 3
H84A H 0.2303 0.3876 0.1000 0.068 Uiso 0.39(3) 1 calc R U P C 3
H84B H 0.1930 0.3375 0.0746 0.068 Uiso 0.39(3) 1 calc R U P C 3
H84C H 0.2228 0.2261 0.0814 0.068 Uiso 0.39(3) 1 calc R U P C 3
C85 C 0.1857(7) 0.345(3) 0.1995(9) 0.027(2) Uani 0.39(3) 1 d D U P C 3
C851 C 0.1602(7) 0.461(3) 0.1740(12) 0.043(5) Uani 0.39(3) 1 d D U P C 3
H85A H 0.1700 0.5541 0.1844 0.051 Uiso 0.39(3) 1 calc R U P C 3
H85B H 0.1403 0.4503 0.1930 0.051 Uiso 0.39(3) 1 calc R U P C 3
H85C H 0.1541 0.4518 0.1284 0.051 Uiso 0.39(3) 1 calc R U P C 3
C8A C 0.1904(6) 0.277(3) 0.2682(6) 0.026(2) Uani 0.61(3) 1 d D U P C 4
C8A1 C 0.1798(4) 0.3085(17) 0.3313(6) 0.035(3) Uani 0.61(3) 1 d D U P C 4
H8A1 H 0.1799 0.2210 0.3553 0.042 Uiso 0.61(3) 1 calc R U P C 4
H8A2 H 0.1575 0.3491 0.3238 0.042 Uiso 0.61(3) 1 calc R U P C 4
H8A3 H 0.1955 0.3756 0.3549 0.042 Uiso 0.61(3) 1 calc R U P C 4
C8B C 0.2201(3) 0.1950(15) 0.2619(5) 0.026(3) Uani 0.61(3) 1 d D U P C 4
C8B1 C 0.2403(3) 0.0954(16) 0.3106(8) 0.046(3) Uani 0.61(3) 1 d D U P C 4
H8B1 H 0.2618 0.1385 0.3273 0.055 Uiso 0.61(3) 1 calc R U P C 4
H8B2 H 0.2438 0.0055 0.2905 0.055 Uiso 0.61(3) 1 calc R U P C 4
H8B3 H 0.2280 0.0787 0.3448 0.055 Uiso 0.61(3) 1 calc R U P C 4
C8C C 0.2247(4) 0.2085(17) 0.1960(6) 0.035(2) Uani 0.61(3) 1 d D U P C 4
C8C1 C 0.2528(5) 0.135(2) 0.1710(11) 0.067(5) Uani 0.61(3) 1 d D U P C 4
H8C1 H 0.2547 0.0371 0.1862 0.081 Uiso 0.61(3) 1 calc R U P C 4
H8C2 H 0.2737 0.1843 0.1856 0.081 Uiso 0.61(3) 1 calc R U P C 4
H8C3 H 0.2480 0.1348 0.1251 0.081 Uiso 0.61(3) 1 calc R U P C 4
C8D C 0.2011(5) 0.3081(19) 0.1658(5) 0.031(3) Uani 0.61(3) 1 d D U P C 4
C8D1 C 0.1978(6) 0.360(2) 0.0972(5) 0.070(6) Uani 0.61(3) 1 d D U P C 4
H8D1 H 0.2094 0.4506 0.0966 0.084 Uiso 0.61(3) 1 calc R U P C 4
H8D2 H 0.1742 0.3726 0.0792 0.084 Uiso 0.61(3) 1 calc R U P C 4
H8D3 H 0.2077 0.2908 0.0726 0.084 Uiso 0.61(3) 1 calc R U P C 4
C8E C 0.1784(4) 0.3467(19) 0.2074(6) 0.027(2) Uani 0.61(3) 1 d D U P C 4
C8E1 C 0.1524(4) 0.4668(15) 0.1967(9) 0.044(4) Uani 0.61(3) 1 d D U P C 4
H8E1 H 0.1639 0.5579 0.1992 0.053 Uiso 0.61(3) 1 calc R U P C 4
H8E2 H 0.1384 0.4623 0.2289 0.053 Uiso 0.61(3) 1 calc R U P C 4
H8E3 H 0.1385 0.4563 0.1552 0.053 Uiso 0.61(3) 1 calc R U P C 4
Cl1A Cl 0.14059(6) 0.0959(3) 0.09107(7) 0.0292(6) Uani 0.5 1 d D . P D 5
Cl1B Cl 0.15420(7) 0.0639(3) 0.08520(6) 0.0292(6) Uani 0.5 1 d D . P C 6
Cl2 Cl 0.19271(4) -0.13071(12) 0.19242(7) 0.0447(3) Uani 1 1 d . . . . .
P1 P 0.12531(3) 0.04444(11) 0.22769(5) 0.0215(2) Uani 1 1 d . . . . .

loop_
_atom_site_aniso_label
_atom_site_aniso_U_11
_atom_site_aniso_U_22
_atom_site_aniso_U_33
_atom_site_aniso_U_23
_atom_site_aniso_U_13
_atom_site_aniso_U_12
C1 0.028(2) 0.021(2) 0.019(2) 0.0025(16) 0.0052(17) 0.0011(17)
C2 0.037(3) 0.023(2) 0.024(2) 0.0000(17) 0.004(2) -0.0014(19)
C31 0.033(4) 0.022(2) 0.029(3) 0.0018(19) -0.005(3) 0.005(2)
C32 0.038(6) 0.046(6) 0.021(5) -0.008(4) 0.006(4) -0.001(5)
C33 0.041(6) 0.041(6) 0.038(6) -0.004(5) 0.001(5) -0.008(5)
C34 0.051(7) 0.033(5) 0.027(5) 0.005(4) 0.021(5) 0.008(5)
C31A 0.033(4) 0.022(2) 0.029(3) 0.0018(19) -0.005(3) 0.005(2)
C32A 0.033(5) 0.035(5) 0.022(4) 0.007(4) -0.005(4) 0.002(4)
C33A 0.054(7) 0.045(7) 0.045(7) -0.012(5) -0.015(5) 0.020(5)
C34A 0.084(9) 0.025(5) 0.027(5) 0.011(4) 0.002(5) -0.008(5)
C41 0.027(2) 0.026(2) 0.019(2) 0.0062(17) 0.0050(18) -0.0001(18)
C42 0.027(2) 0.024(2) 0.027(2) 0.0058(17) 0.0144(18) 0.0069(18)
C43 0.032(2) 0.028(2) 0.022(2) 0.0023(17) 0.0151(19) 0.0071(19)
C431 0.058(3) 0.038(3) 0.026(2) 0.004(2) 0.019(2) 0.026(2)
C432 0.127(6) 0.071(4) 0.034(3) 0.012(3) 0.034(4) 0.071(4)
C433 0.041(3) 0.076(4) 0.022(2) 0.010(3) 0.017(2) 0.019(3)
C434 0.068(4) 0.040(3) 0.035(3) -0.012(2) 0.019(3) 0.002(3)
C44 0.027(2) 0.025(2) 0.019(2) 0.0054(16) 0.0078(17) 0.0034(17)
C45 0.020(2) 0.023(2) 0.021(2) 0.0022(16) 0.0074(16) 0.0004(16)
C451 0.027(2) 0.028(2) 0.018(2) 0.0050(16) 0.0092(17) 0.0055(18)
C452 0.043(3) 0.024(2) 0.028(2) 0.0008(18) 0.012(2) 0.003(2)
C453 0.023(2) 0.046(3) 0.048(3) 0.009(2) 0.006(2) 0.011(2)
C454 0.062(4) 0.043(3) 0.029(3) 0.007(2) 0.022(3) 0.029(3)
C46 0.024(2) 0.0201(19) 0.0156(19) 0.0011(15) 0.0052(16) 0.0001(16)
C5 0.025(2) 0.031(2) 0.027(2) -0.0094(19) 0.0036(18) -0.0028(19)
C6 0.033(3) 0.033(2) 0.028(2) -0.0089(19) 0.002(2) -0.008(2)
C71 0.017(2) 0.027(2) 0.031(2) -0.0004(18) -0.0001(18) -0.0039(17)
C72 0.036(3) 0.029(2) 0.050(3) -0.005(2) 0.010(2) -0.009(2)
C73 0.032(3) 0.027(2) 0.056(3) 0.007(2) 0.005(2) -0.010(2)
C74 0.022(2) 0.041(3) 0.032(3) 0.009(2) 0.0027(19) -0.002(2)
Cl3 0.0367(7) 0.0568(8) 0.0507(8) 0.0127(7) 0.0166(6) -0.0054(6)
C75 0.024(2) 0.031(2) 0.044(3) 0.002(2) 0.009(2) 0.0002(19)
C76 0.024(2) 0.028(2) 0.040(3) 0.008(2) 0.004(2) -0.0010(18)
Ir1 0.03294(10) 0.02245(9) 0.01397(8) -0.00086(6) 0.00777(6) -0.00612(7)
C81 0.019(5) 0.017(5) 0.026(4) 0.001(4) 0.006(3) -0.012(4)
C811 0.024(6) 0.034(6) 0.032(5) -0.003(5) -0.002(4) -0.003(4)
C82 0.019(5) 0.017(5) 0.026(4) 0.001(4) 0.006(3) -0.012(4)
C821 0.024(6) 0.034(6) 0.032(5) -0.003(5) -0.002(4) -0.003(4)
C83 0.029(4) 0.025(6) 0.023(3) -0.003(3) 0.004(3) -0.004(4)
C831 0.033(9) 0.069(15) 0.078(17) 0.000(11) 0.027(10) 0.009(8)
C84 0.030(9) 0.034(11) 0.021(6) -0.002(5) 0.009(6) -0.006(5)
C841 0.071(15) 0.078(16) 0.018(6) 0.007(7) 0.000(7) -0.055(11)
C85 0.021(6) 0.026(2) 0.032(3) 0.005(3) 0.002(3) -0.011(4)
C851 0.035(10) 0.038(9) 0.050(12) 0.003(9) -0.008(9) 0.008(7)
C8A 0.029(4) 0.025(6) 0.023(3) -0.003(3) 0.004(3) -0.004(4)
C8A1 0.039(7) 0.042(7) 0.025(5) -0.018(5) 0.005(5) -0.014(5)
C8B 0.026(5) 0.023(5) 0.028(4) 0.010(3) 0.004(3) -0.015(4)
C8B1 0.031(6) 0.057(7) 0.047(7) 0.015(6) 0.002(5) 0.006(4)
C8C 0.038(7) 0.037(7) 0.034(6) -0.001(4) 0.020(5) -0.004(4)
C8C1 0.044(9) 0.065(11) 0.105(13) -0.025(9) 0.047(9) -0.022(6)
C8D 0.050(9) 0.024(7) 0.018(4) 0.001(3) 0.000(4) -0.019(4)
C8D1 0.106(14) 0.079(12) 0.022(4) 0.014(5) -0.001(6) -0.066(10)
C8E 0.021(6) 0.026(2) 0.032(3) 0.005(3) 0.002(3) -0.011(4)
C8E1 0.038(7) 0.023(5) 0.061(10) 0.005(6) -0.016(6) -0.006(4)
Cl1A 0.0451(16) 0.0367(15) 0.0103(10) -0.0074(9) 0.0171(11) -0.0126(13)
Cl1B 0.0452(16) 0.0357(15) 0.0109(10) -0.0084(9) 0.0168(10) -0.0099(13)
Cl2 0.0557(8) 0.0261(6) 0.0637(9) -0.0016(5) 0.0418(7) 0.0006(5)
P1 0.0279(6) 0.0227(5) 0.0138(5) -0.0007(4) 0.0040(4) -0.0012(4)

loop_
_atom_type_symbol
_atom_type_description
_atom_type_scat_dispersion_real
_atom_type_scat_dispersion_imag
_atom_type_scat_source
C C 0.0033 0.0016 'International Tables Vol C Tables 4.2.6.8 and 6.1.1.4'
H H 0.0000 0.0000 'International Tables Vol C Tables 4.2.6.8 and 6.1.1.4'
P P 0.1023 0.0942 'International Tables Vol C Tables 4.2.6.8 and 6.1.1.4'
Cl Cl 0.1484 0.1585 'International Tables Vol C Tables 4.2.6.8 and 6.1.1.4'
Ir Ir -1.4442 7.9887 'International Tables Vol C Tables 4.2.6.8 and 6.1.1.4'

loop_
_geom_angle_atom_site_label_1
_geom_angle_atom_site_label_2
_geom_angle_atom_site_label_3
_geom_angle
_geom_angle_site_symmetry_1
_geom_angle_site_symmetry_3
_geom_angle_publ_flag
C2 C1 C41 126.9(4) . . ?
C2 C1 P1 143.4(3) . . ?
C41 C1 P1 88.7(3) . . ?
C1 C2 C31A 134.6(6) . . ?
C1 C2 C31 130.2(6) . . ?
C1 C2 H2 114.9 . . ?
C31 C2 H2 114.9 . . ?
C33 C31 C2 107.4(11) . . ?
C33 C31 C34 108.2(11) . . ?
C2 C31 C34 108.4(10) . . ?
C33 C31 C32 109.8(12) . . ?
C2 C31 C32 115.5(11) . . ?
C34 C31 C32 107.3(11) . . ?
C31 C32 H32A 109.5 . . ?
C31 C32 H32B 109.5 . . ?
H32A C32 H32B 109.5 . . ?
C31 C32 H32C 109.5 . . ?
H32A C32 H32C 109.5 . . ?
H32B C32 H32C 109.5 . . ?
C31 C33 H33A 109.5 . . ?
C31 C33 H33B 109.5 . . ?
H33A C33 H33B 109.5 . . ?
C31 C33 H33C 109.5 . . ?
H33A C33 H33C 109.5 . . ?
H33B C33 H33C 109.5 . . ?
C31 C34 H34A 109.5 . . ?
C31 C34 H34B 109.5 . . ?
H34A C34 H34B 109.5 . . ?
C31 C34 H34C 109.5 . . ?
H34A C34 H34C 109.5 . . ?
H34B C34 H34C 109.5 . . ?
C2 C31A C33A 111.0(11) . . ?
C2 C31A C34A 108.3(10) . . ?
C33A C31A C34A 110.0(12) . . ?
C2 C31A C32A 110.8(10) . . ?
C33A C31A C32A 108.3(11) . . ?
C34A C31A C32A 108.3(10) . . ?
C31A C32A H32D 109.5 . . ?
C31A C32A H32E 109.5 . . ?
H32D C32A H32E 109.5 . . ?
C31A C32A H32F 109.5 . . ?
H32D C32A H32F 109.5 . . ?
H32E C32A H32F 109.5 . . ?
C31A C33A H33D 109.5 . . ?
C31A C33A H33E 109.5 . . ?
H33D C33A H33E 109.5 . . ?
C31A C33A H33F 109.5 . . ?
H33D C33A H33F 109.5 . . ?
H33E C33A H33F 109.5 . . ?
C31A C34A H34D 109.5 . . ?
C31A C34A H34E 109.5 . . ?
H34D C34A H34E 109.5 . . ?
C31A C34A H34F 109.5 . . ?
H34D C34A H34F 109.5 . . ?
H34E C34A H34F 109.5 . . ?
C42 C41 C46 123.4(4) . . ?
C42 C41 C1 133.6(4) . . ?
C46 C41 C1 102.9(3) . . ?
C42 C41 P1 172.5(3) . . ?
C46 C41 P1 51.3(2) . . ?
C1 C41 P1 52.4(2) . . ?
C43 C42 C41 117.1(4) . . ?
C43 C42 H42 121.4 . . ?
C41 C42 H42 121.4 . . ?
C42 C43 C44 119.1(4) . . ?
C42 C43 C431 121.9(4) . . ?
C44 C43 C431 119.0(4) . . ?
C43 C431 C434 110.3(4) . . ?
C43 C431 C432 112.3(4) . . ?
C434 C431 C432 109.2(5) . . ?
C43 C431 C433 108.8(4) . . ?
C434 C431 C433 108.2(4) . . ?
C432 C431 C433 107.9(5) . . ?
C431 C432 H43A 109.5 . . ?
C431 C432 H43B 109.5 . . ?
H43A C432 H43B 109.5 . . ?
C431 C432 H43C 109.5 . . ?
H43A C432 H43C 109.5 . . ?
H43B C432 H43C 109.5 . . ?
C431 C433 H43D 109.5 . . ?
C431 C433 H43E 109.5 . . ?
H43D C433 H43E 109.5 . . ?
C431 C433 H43F 109.5 . . ?
H43D C433 H43F 109.5 . . ?
H43E C433 H43F 109.5 . . ?
C431 C434 H44K 109.5 . . ?
C431 C434 H43H 109.5 . . ?
H44K C434 H43H 109.5 . . ?
C431 C434 H43I 109.5 . . ?
H44K C434 H43I 109.5 . . ?
H43H C434 H43I 109.5 . . ?
C45 C44 C43 124.4(4) . . ?
C45 C44 H44 117.8 . . ?
C43 C44 H44 117.8 . . ?
C46 C45 C44 115.8(4) . . ?
C46 C45 C451 125.6(4) . . ?
C44 C45 C451 118.7(4) . . ?
C453 C451 C454 110.2(4) . . ?
C453 C451 C452 108.8(4) . . ?
C454 C451 C452 107.4(4) . . ?
C453 C451 C45 110.1(4) . . ?
C454 C451 C45 111.4(3) . . ?
C452 C451 C45 108.9(3) . . ?
C451 C452 H45A 109.5 . . ?
C451 C452 H45B 109.5 . . ?
H45A C452 H45B 109.5 . . ?
C451 C452 H45C 109.5 . . ?
H45A C452 H45C 109.5 . . ?
H45B C452 H45C 109.5 . . ?
C451 C453 H45D 109.5 . . ?
C451 C453 H45E 109.5 . . ?
H45D C453 H45E 109.5 . . ?
C451 C453 H45F 109.5 . . ?
H45D C453 H45F 109.5 . . ?
H45E C453 H45F 109.5 . . ?
C451 C454 H45G 109.5 . . ?
C451 C454 H45H 109.5 . . ?
H45G C454 H45H 109.5 . . ?
C451 C454 H45I 109.5 . . ?
H45G C454 H45I 109.5 . . ?
H45H C454 H45I 109.5 . . ?
C45 C46 C41 120.1(4) . . ?
C45 C46 P1 148.2(3) . . ?
C41 C46 P1 91.6(3) . . ?
C6 C5 P1 132.4(4) . . ?
C6 C5 H5 113.8 . . ?
P1 C5 H5 113.8 . . ?
C5 C6 C71 131.5(4) . . ?
C5 C6 H6 114.2 . . ?
C71 C6 H6 114.2 . . ?
C72 C71 C76 116.6(4) . . ?
C72 C71 C6 118.9(4) . . ?
C76 C71 C6 124.5(4) . . ?
C73 C72 C71 121.9(5) . . ?
C73 C72 H72 119.1 . . ?
C71 C72 H72 119.1 . . ?
C74 C73 C72 118.9(4) . . ?
C74 C73 H73 120.6 . . ?
C72 C73 H73 120.6 . . ?
C73 C74 C75 121.8(5) . . ?
C73 C74 Cl3 119.7(4) . . ?
C75 C74 Cl3 118.6(4) . . ?
C76 C75 C74 118.1(4) . . ?
C76 C75 H75 120.9 . . ?
C74 C75 H75 120.9 . . ?
C75 C76 C71 122.6(4) . . ?
C75 C76 H76 118.7 . . ?
C71 C76 H76 118.7 . . ?
C8A Ir1 C8E 39.2(4) . . ?
C82 Ir1 C85 65.7(7) . . ?
C8A Ir1 C8C 64.7(6) . . ?
C8E Ir1 C8C 64.1(4) . . ?
C82 Ir1 C81 39.1(5) . . ?
C85 Ir1 C81 38.7(6) . . ?
C82 Ir1 C84 64.1(7) . . ?
C85 Ir1 C84 37.7(5) . . ?
C81 Ir1 C84 63.2(9) . . ?
C8A Ir1 C8B 38.3(4) . . ?
C8E Ir1 C8B 64.3(4) . . ?
C8C Ir1 C8B 38.5(3) . . ?
C8A Ir1 C8D 63.5(6) . . ?
C8E Ir1 C8D 37.8(3) . . ?
C8C Ir1 C8D 36.9(4) . . ?
C8B Ir1 C8D 62.4(4) . . ?
C82 Ir1 C83 38.2(5) . . ?
C85 Ir1 C83 62.4(7) . . ?
C81 Ir1 C83 62.6(7) . . ?
C84 Ir1 C83 36.4(5) . . ?
C82 Ir1 P1 117.6(5) . . ?
C8A Ir1 P1 98.5(6) . . ?
C8E Ir1 P1 107.3(4) . . ?
C85 Ir1 P1 116.8(6) . . ?
C8C Ir1 P1 162.1(3) . . ?
C81 Ir1 P1 100.8(7) . . ?
C84 Ir1 P1 153.7(6) . . ?
C8B Ir1 P1 124.2(3) . . ?
C8D Ir1 P1 142.5(5) . . ?
C83 Ir1 P1 155.6(4) . . ?
P1 Ir1 Cl1B 93.89(8) . . ?
C82 C81 C85 107.1(11) . . ?
C82 C81 C811 125.8(12) . . ?
C85 C81 C811 127.1(12) . . ?
C82 C81 Ir1 67.3(19) . . ?
C85 C81 Ir1 70.2(19) . . ?
C811 C81 Ir1 128(3) . . ?
C81 C811 H81A 109.5 . . ?
C81 C811 H81B 109.5 . . ?
H81A C811 H81B 109.5 . . ?
C81 C811 H81C 109.5 . . ?
H81A C811 H81C 109.5 . . ?
H81B C811 H81C 109.5 . . ?
C83 C82 C81 107.1(12) . . ?
C83 C82 C821 122.9(13) . . ?
C81 C82 C821 124.0(15) . . ?
C83 C82 Ir1 76.9(13) . . ?
C81 C82 Ir1 74(2) . . ?
C821 C82 Ir1 137.4(17) . . ?
C82 C821 H82A 109.5 . . ?
C82 C821 H82B 109.5 . . ?
H82A C821 H82B 109.5 . . ?
C82 C821 H82C 109.5 . . ?
H82A C821 H82C 109.5 . . ?
H82B C821 H82C 109.5 . . ?
C84 C83 C82 107.7(11) . . ?
C84 C83 C831 126.3(13) . . ?
C82 C83 C831 125.8(14) . . ?
C84 C83 Ir1 69.7(15) . . ?
C82 C83 Ir1 64.8(13) . . ?
C831 C83 Ir1 127(2) . . ?
C83 C831 H83A 109.5 . . ?
C83 C831 H83B 109.5 . . ?
H83A C831 H83B 109.5 . . ?
C83 C831 H83C 109.5 . . ?
H83A C831 H83C 109.5 . . ?
H83B C831 H83C 109.5 . . ?
C83 C84 C85 109.7(10) . . ?
C83 C84 C841 125.4(13) . . ?
C85 C84 C841 124.8(14) . . ?
C83 C84 Ir1 73.9(15) . . ?
C85 C84 Ir1 69.8(17) . . ?
C841 C84 Ir1 126(2) . . ?
C84 C841 H84A 109.5 . . ?
C84 C841 H84B 109.5 . . ?
H84A C841 H84B 109.5 . . ?
C84 C841 H84C 109.5 . . ?
H84A C841 H84C 109.5 . . ?
H84B C841 H84C 109.5 . . ?
C84 C85 C81 107.1(11) . . ?
C84 C85 C851 128.2(12) . . ?
C81 C85 C851 124.6(13) . . ?
C84 C85 Ir1 72.5(18) . . ?
C81 C85 Ir1 71(2) . . ?
C851 C85 Ir1 124(2) . . ?
C85 C851 H85A 109.5 . . ?
C85 C851 H85B 109.5 . . ?
H85A C851 H85B 109.5 . . ?
C85 C851 H85C 109.5 . . ?
H85A C851 H85C 109.5 . . ?
H85B C851 H85C 109.5 . . ?
C8B C8A C8E 107.7(8) . . ?
C8B C8A C8A1 123.7(10) . . ?
C8E C8A C8A1 127.1(8) . . ?
C8B C8A Ir1 73.1(12) . . ?
C8E C8A Ir1 70.6(12) . . ?
C8A1 C8A Ir1 132.7(19) . . ?
C8A C8A1 H8A1 109.5 . . ?
C8A C8A1 H8A2 109.5 . . ?
H8A1 C8A1 H8A2 109.5 . . ?
C8A C8A1 H8A3 109.5 . . ?
H8A1 C8A1 H8A3 109.5 . . ?
H8A2 C8A1 H8A3 109.5 . . ?
C8A C8B C8C 107.1(8) . . ?
C8A C8B C8B1 127.7(8) . . ?
C8C C8B C8B1 124.7(8) . . ?
C8A C8B Ir1 68.6(14) . . ?
C8C C8B Ir1 69.5(8) . . ?
C8B1 C8B Ir1 120.6(11) . . ?
C8B C8B1 H8B1 109.5 . . ?
C8B C8B1 H8B2 109.5 . . ?
H8B1 C8B1 H8B2 109.5 . . ?
C8B C8B1 H8B3 109.5 . . ?
H8B1 C8B1 H8B3 109.5 . . ?
H8B2 C8B1 H8B3 109.5 . . ?
C8D C8C C8B 107.9(7) . . ?
C8D C8C C8C1 129.3(10) . . ?
C8B C8C C8C1 122.5(10) . . ?
C8D C8C Ir1 73.3(9) . . ?
C8B C8C Ir1 72.1(8) . . ?
C8C1 C8C Ir1 124.5(12) . . ?
C8C C8C1 H8C1 109.5 . . ?
C8C C8C1 H8C2 109.5 . . ?
H8C1 C8C1 H8C2 109.5 . . ?
C8C C8C1 H8C3 109.5 . . ?
H8C1 C8C1 H8C3 109.5 . . ?
H8C2 C8C1 H8C3 109.5 . . ?
C8C C8D C8E 109.8(7) . . ?
C8C C8D C8D1 126.1(10) . . ?
C8E C8D C8D1 124.0(10) . . ?
C8C C8D Ir1 69.8(9) . . ?
C8E C8D Ir1 68.6(10) . . ?
C8D1 C8D Ir1 124.5(12) . . ?
C8D C8D1 H8D1 109.5 . . ?
C8D C8D1 H8D2 109.5 . . ?
H8D1 C8D1 H8D2 109.5 . . ?
C8D C8D1 H8D3 109.5 . . ?
H8D1 C8D1 H8D3 109.5 . . ?
H8D2 C8D1 H8D3 109.5 . . ?
C8D C8E C8A 107.0(7) . . ?
C8D C8E C8E1 126.2(9) . . ?
C8A C8E C8E1 125.1(9) . . ?
C8D C8E Ir1 73.6(10) . . ?
C8A C8E Ir1 70.2(12) . . ?
C8E1 C8E Ir1 133.1(13) . . ?
C8E C8E1 H8E1 109.5 . . ?
C8E C8E1 H8E2 109.5 . . ?
H8E1 C8E1 H8E2 109.5 . . ?
C8E C8E1 H8E3 109.5 . . ?
H8E1 C8E1 H8E3 109.5 . . ?
H8E2 C8E1 H8E3 109.5 . . ?
C5 P1 C46 114.9(2) . . ?
C5 P1 C1 112.7(2) . . ?
C46 P1 C1 75.40(18) . . ?
C5 P1 Ir1 112.21(16) . . ?
C46 P1 Ir1 119.61(13) . . ?
C1 P1 Ir1 117.33(14) . . ?
C5 P1 C41 125.51(19) . . ?
C46 P1 C41 37.04(16) . . ?
C1 P1 C41 38.89(16) . . ?
Ir1 P1 C41 122.23(11) . . ?

loop_
_geom_bond_atom_site_label_1
_geom_bond_atom_site_label_2
_geom_bond_distance
_geom_bond_site_symmetry_2
_geom_bond_publ_flag
C1 C2 1.343(6) . ?
C1 C41 1.471(6) . ?
C1 P1 1.856(4) . ?
C2 C31A 1.49(2) . ?
C2 C31 1.52(2) . ?
C2 H2 0.9500 . ?
C31 C33 1.512(14) . ?
C31 C34 1.532(13) . ?
C31 C32 1.541(14) . ?
C32 H32A 0.9800 . ?
C32 H32B 0.9800 . ?
C32 H32C 0.9800 . ?
C33 H33A 0.9800 . ?
C33 H33B 0.9800 . ?
C33 H33C 0.9800 . ?
C34 H34A 0.9800 . ?
C34 H34B 0.9800 . ?
C34 H34C 0.9800 . ?
C31A C33A 1.516(13) . ?
C31A C34A 1.532(13) . ?
C31A C32A 1.536(13) . ?
C32A H32D 0.9800 . ?
C32A H32E 0.9800 . ?
C32A H32F 0.9800 . ?
C33A H33D 0.9800 . ?
C33A H33E 0.9800 . ?
C33A H33F 0.9800 . ?
C34A H34D 0.9800 . ?
C34A H34E 0.9800 . ?
C34A H34F 0.9800 . ?
C41 C42 1.390(6) . ?
C41 C46 1.412(6) . ?
C41 P1 2.343(4) . ?
C42 C43 1.382(6) . ?
C42 H42 0.9500 . ?
C43 C44 1.412(6) . ?
C43 C431 1.525(6) . ?
C431 C434 1.530(8) . ?
C431 C432 1.535(7) . ?
C431 C433 1.538(7) . ?
C432 H43A 0.9800 . ?
C432 H43B 0.9800 . ?
C432 H43C 0.9800 . ?
C433 H43D 0.9800 . ?
C433 H43E 0.9800 . ?
C433 H43F 0.9800 . ?
C434 H44K 0.9800 . ?
C434 H43H 0.9800 . ?
C434 H43I 0.9800 . ?
C44 C45 1.397(5) . ?
C44 H44 0.9500 . ?
C45 C46 1.386(5) . ?
C45 C451 1.538(6) . ?
C451 C453 1.513(6) . ?
C451 C454 1.515(6) . ?
C451 C452 1.536(6) . ?
C452 H45A 0.9800 . ?
C452 H45B 0.9800 . ?
C452 H45C 0.9800 . ?
C453 H45D 0.9800 . ?
C453 H45E 0.9800 . ?
C453 H45F 0.9800 . ?
C454 H45G 0.9800 . ?
C454 H45H 0.9800 . ?
C454 H45I 0.9800 . ?
C46 P1 1.830(4) . ?
C5 C6 1.345(6) . ?
C5 P1 1.804(4) . ?
C5 H5 0.9500 . ?
C6 C71 1.449(6) . ?
C6 H6 0.9500 . ?
C71 C72 1.396(6) . ?
C71 C76 1.397(6) . ?
C72 C73 1.386(7) . ?
C72 H72 0.9500 . ?
C73 C74 1.368(7) . ?
C73 H73 0.9500 . ?
C74 C75 1.385(6) . ?
C74 Cl3 1.738(5) . ?
C75 C76 1.376(7) . ?
C75 H75 0.9500 . ?
C76 H76 0.9500 . ?
Ir1 C82 2.11(2) . ?
Ir1 C8A 2.16(3) . ?
Ir1 C8E 2.162(19) . ?
Ir1 C85 2.18(3) . ?
Ir1 C8C 2.182(16) . ?
Ir1 C81 2.19(4) . ?
Ir1 C84 2.21(3) . ?
Ir1 C8B 2.217(15) . ?
Ir1 C8D 2.227(17) . ?
Ir1 C83 2.27(3) . ?
Ir1 P1 2.2993(11) . ?
Ir1 Cl1B 2.3966(10) . ?
C81 C82 1.441(14) . ?
C81 C85 1.449(12) . ?
C81 C811 1.494(13) . ?
C811 H81A 0.9600 . ?
C811 H81B 0.9600 . ?
C811 H81C 0.9600 . ?
C82 C83 1.440(14) . ?
C82 C821 1.506(14) . ?
C821 H82A 0.9600 . ?
C821 H82B 0.9600 . ?
C821 H82C 0.9600 . ?
C83 C84 1.401(14) . ?
C83 C831 1.498(14) . ?
C831 H83A 0.9600 . ?
C831 H83B 0.9600 . ?
C831 H83C 0.9600 . ?
C84 C85 1.418(14) . ?
C84 C841 1.522(13) . ?
C841 H84A 0.9600 . ?
C841 H84B 0.9600 . ?
C841 H84C 0.9600 . ?
C85 C851 1.514(14) . ?
C851 H85A 0.9600 . ?
C851 H85B 0.9600 . ?
C851 H85C 0.9600 . ?
C8A C8B 1.438(11) . ?
C8A C8E 1.450(9) . ?
C8A C8A1 1.504(9) . ?
C8A1 H8A1 0.9600 . ?
C8A1 H8A2 0.9600 . ?
C8A1 H8A3 0.9600 . ?
C8B C8C 1.450(10) . ?
C8B C8B1 1.510(10) . ?
C8B1 H8B1 0.9600 . ?
C8B1 H8B2 0.9600 . ?
C8B1 H8B3 0.9600 . ?
C8C C8D 1.396(11) . ?
C8C C8C1 1.493(11) . ?
C8C1 H8C1 0.9600 . ?
C8C1 H8C2 0.9600 . ?
C8C1 H8C3 0.9600 . ?
C8D C8E 1.422(11) . ?
C8D C8D1 1.520(10) . ?
C8D1 H8D1 0.9600 . ?
C8D1 H8D2 0.9600 . ?
C8D1 H8D3 0.9600 . ?
C8E C8E1 1.515(10) . ?
C8E1 H8E1 0.9600 . ?
C8E1 H8E2 0.9600 . ?
C8E1 H8E3 0.9600 . ?

loop_
_geom_torsion_atom_site_label_1
_geom_torsion_atom_site_label_2
_geom_torsion_atom_site_label_3
_geom_torsion_atom_site_label_4
_geom_torsion
_geom_torsion_site_symmetry_1
_geom_torsion_site_symmetry_2
_geom_torsion_site_symmetry_3
_geom_torsion_site_symmetry_4
_geom_torsion_publ_flag
C41 C1 C2 C31A -163.6(8) . . . . ?
P1 C1 C2 C31A 1.2(11) . . . . ?
C41 C1 C2 C31 -171.5(8) . . . . ?
P1 C1 C2 C31 -6.8(11) . . . . ?
C1 C2 C31 C33 97.4(10) . . . . ?
C1 C2 C31 C34 -145.8(7) . . . . ?
C1 C2 C31 C32 -25.5(13) . . . . ?
C1 C2 C31A C33A 153.8(7) . . . . ?
C1 C2 C31A C34A -85.4(11) . . . . ?
C1 C2 C31A C32A 33.3(13) . . . . ?
C2 C1 C41 C42 -15.1(8) . . . . ?
P1 C1 C41 C42 173.9(5) . . . . ?
C2 C1 C41 C46 161.0(4) . . . . ?
P1 C1 C41 C46 -9.9(3) . . . . ?
C2 C1 C41 P1 171.0(5) . . . . ?
C46 C41 C42 C43 -1.1(7) . . . . ?
C1 C41 C42 C43 174.4(4) . . . . ?
C41 C42 C43 C44 -1.2(6) . . . . ?
C41 C42 C43 C431 -179.0(4) . . . . ?
C42 C43 C431 C434 -124.2(5) . . . . ?
C44 C43 C431 C434 58.0(6) . . . . ?
C42 C43 C431 C432 -2.2(7) . . . . ?
C44 C43 C431 C432 180.0(5) . . . . ?
C42 C43 C431 C433 117.2(5) . . . . ?
C44 C43 C431 C433 -60.6(6) . . . . ?
C42 C43 C44 C45 0.6(7) . . . . ?
C431 C43 C44 C45 178.5(4) . . . . ?
C43 C44 C45 C46 2.2(6) . . . . ?
C43 C44 C45 C451 -175.6(4) . . . . ?
C46 C45 C451 C453 121.3(4) . . . . ?
C44 C45 C451 C453 -61.2(5) . . . . ?
C46 C45 C451 C454 -1.3(6) . . . . ?
C44 C45 C451 C454 176.2(4) . . . . ?
C46 C45 C451 C452 -119.6(4) . . . . ?
C44 C45 C451 C452 58.0(5) . . . . ?
C44 C45 C46 C41 -4.3(6) . . . . ?
C451 C45 C46 C41 173.3(4) . . . . ?
C44 C45 C46 P1 170.6(5) . . . . ?
C451 C45 C46 P1 -11.8(9) . . . . ?
C42 C41 C46 C45 4.0(7) . . . . ?
C1 C41 C46 C45 -172.6(4) . . . . ?
P1 C41 C46 C45 177.3(5) . . . . ?
C42 C41 C46 P1 -173.3(4) . . . . ?
C1 C41 C46 P1 10.1(3) . . . . ?
P1 C5 C6 C71 4.4(8) . . . . ?
C5 C6 C71 C72 -145.4(5) . . . . ?
C5 C6 C71 C76 35.5(8) . . . . ?
C76 C71 C72 C73 -2.9(7) . . . . ?
C6 C71 C72 C73 177.9(5) . . . . ?
C71 C72 C73 C74 0.6(8) . . . . ?
C72 C73 C74 C75 1.6(7) . . . . ?
C72 C73 C74 Cl3 -179.1(4) . . . . ?
C73 C74 C75 C76 -1.3(7) . . . . ?
Cl3 C74 C75 C76 179.3(4) . . . . ?
C74 C75 C76 C71 -1.2(7) . . . . ?
C72 C71 C76 C75 3.2(7) . . . . ?
C6 C71 C76 C75 -177.7(4) . . . . ?
C85 C81 C82 C83 11(4) . . . . ?
C811 C81 C82 C83 -169(4) . . . . ?
Ir1 C81 C82 C83 70.3(18) . . . . ?
C85 C81 C82 C821 164(2) . . . . ?
C811 C81 C82 C821 -16(6) . . . . ?
Ir1 C81 C82 C821 -137(3) . . . . ?
C85 C81 C82 Ir1 -59(3) . . . . ?
C811 C81 C82 Ir1 121(4) . . . . ?
C81 C82 C83 C84 -11(3) . . . . ?
C821 C82 C83 C84 -165(2) . . . . ?
Ir1 C82 C83 C84 56(2) . . . . ?
C81 C82 C83 C831 173(4) . . . . ?
C821 C82 C83 C831 19(4) . . . . ?
Ir1 C82 C83 C831 -119(3) . . . . ?
C81 C82 C83 Ir1 -68(2) . . . . ?
C821 C82 C83 Ir1 139(2) . . . . ?
C82 C83 C84 C85 7(4) . . . . ?
C831 C83 C84 C85 -177(3) . . . . ?
Ir1 C83 C84 C85 61(2) . . . . ?
C82 C83 C84 C841 -176(3) . . . . ?
C831 C83 C84 C841 0(5) . . . . ?
Ir1 C83 C84 C841 -122(3) . . . . ?
C82 C83 C84 Ir1 -53.6(19) . . . . ?
C831 C83 C84 Ir1 122(3) . . . . ?
C83 C84 C85 C81 -1(4) . . . . ?
C841 C84 C85 C81 -177(3) . . . . ?
Ir1 C84 C85 C81 63(3) . . . . ?
C83 C84 C85 C851 176(3) . . . . ?
C841 C84 C85 C851 0(6) . . . . ?
Ir1 C84 C85 C851 -120(4) . . . . ?
C83 C84 C85 Ir1 -64(2) . . . . ?
C841 C84 C85 Ir1 120(3) . . . . ?
C82 C81 C85 C84 -7(4) . . . . ?
C811 C81 C85 C84 173(4) . . . . ?
Ir1 C81 C85 C84 -64(2) . . . . ?
C82 C81 C85 C851 176(3) . . . . ?
C811 C81 C85 C851 -4(6) . . . . ?
Ir1 C81 C85 C851 119(3) . . . . ?
C82 C81 C85 Ir1 57(3) . . . . ?
C811 C81 C85 Ir1 -123(4) . . . . ?
C8E C8A C8B C8C -4(3) . . . . ?
C8A1 C8A C8B C8C -171(2) . . . . ?
Ir1 C8A C8B C8C 59.0(13) . . . . ?
C8E C8A C8B C8B1 -175.3(16) . . . . ?
C8A1 C8A C8B C8B1 18(5) . . . . ?
Ir1 C8A C8B C8B1 -113(2) . . . . ?
C8E C8A C8B Ir1 -62.5(19) . . . . ?
C8A1 C8A C8B Ir1 131(3) . . . . ?
C8A C8B C8C C8D 7(2) . . . . ?
C8B1 C8B C8C C8D 178.7(16) . . . . ?
Ir1 C8B C8C C8D 65.0(12) . . . . ?
C8A C8B C8C C8C1 -178(2) . . . . ?
C8B1 C8B C8C C8C1 -6(3) . . . . ?
Ir1 C8B C8C C8C1 -120.0(17) . . . . ?
C8A C8B C8C Ir1 -58.4(17) . . . . ?
C8B1 C8B C8C Ir1 113.6(16) . . . . ?
C8B C8C C8D C8E -7(2) . . . . ?
C8C1 C8C C8D C8E 178.3(19) . . . . ?
Ir1 C8C C8D C8E 57.0(14) . . . . ?
C8B C8C C8D C8D1 177.2(17) . . . . ?
C8C1 C8C C8D C8D1 3(3) . . . . ?
Ir1 C8C C8D C8D1 -118.6(18) . . . . ?
C8B C8C C8D Ir1 -64.2(11) . . . . ?
C8C1 C8C C8D Ir1 121.3(19) . . . . ?
C8C C8D C8E C8A 5(3) . . . . ?
C8D1 C8D C8E C8A -179(2) . . . . ?
Ir1 C8D C8E C8A 62.7(17) . . . . ?
C8C C8D C8E C8E1 170.5(18) . . . . ?
C8D1 C8D C8E C8E1 -14(3) . . . . ?
Ir1 C8D C8E C8E1 -132(2) . . . . ?
C8C C8D C8E Ir1 -57.7(13) . . . . ?
C8D1 C8D C8E Ir1 118.0(18) . . . . ?
C8B C8A C8E C8D -1(3) . . . . ?
C8A1 C8A C8E C8D 166(3) . . . . ?
Ir1 C8A C8E C8D -64.9(14) . . . . ?
C8B C8A C8E C8E1 -166(2) . . . . ?
C8A1 C8A C8E C8E1 0(4) . . . . ?
Ir1 C8A C8E C8E1 129.3(19) . . . . ?
C8B C8A C8E Ir1 64.2(19) . . . . ?
C8A1 C8A C8E Ir1 -129(3) . . . . ?
C6 C5 P1 C46 20.6(5) . . . . ?
C6 C5 P1 C1 -63.3(5) . . . . ?
C6 C5 P1 Ir1 161.7(4) . . . . ?
C6 C5 P1 C41 -20.8(6) . . . . ?
C45 C46 P1 C5 67.8(6) . . . . ?
C41 C46 P1 C5 -116.6(3) . . . . ?
C45 C46 P1 C1 176.4(6) . . . . ?
C41 C46 P1 C1 -8.0(3) . . . . ?
C45 C46 P1 Ir1 -70.2(6) . . . . ?
C41 C46 P1 Ir1 105.4(2) . . . . ?
C45 C46 P1 C41 -175.6(8) . . . . ?
C2 C1 P1 C5 -48.9(6) . . . . ?
C41 C1 P1 C5 119.0(3) . . . . ?
C2 C1 P1 C46 -160.2(6) . . . . ?
C41 C1 P1 C46 7.7(3) . . . . ?
C2 C1 P1 Ir1 83.7(6) . . . . ?
C41 C1 P1 Ir1 -108.4(2) . . . . ?
C2 C1 P1 C41 -167.9(7) . . . . ?

loop_
_platon_squeeze_void_nr
_platon_squeeze_void_average_x
_platon_squeeze_void_average_y
_platon_squeeze_void_average_z
_platon_squeeze_void_volume
_platon_squeeze_void_count_electrons
_platon_squeeze_void_content
1 0.250 -0.248 0.000 175 60 ' '
2 0.250 0.248 0.500 175 60 ' '
3 0.750 -0.248 0.500 175 60 ' '
4 0.750 0.248 1.000 175 60 ' '
